data_1522627
loop_
_publ_author_name
'Octavio, J.'
'Paschoal, A.'
'Kleykamp, H.'
'Thuemmler, F.'

_publ_section_title
;
 Phase equilibria in the quaternary Mo-Ru-Rh-Pd system
;
_journal_name_full 'Zeitschrift fuer Metallkunde'
_journal_page_first 652
_journal_page_last 664
_journal_volume 74
_journal_year 1983
_chemical_formula_sum 'Pd0.15 Rh0.15 Ru0.7'
_chemical_name_systematic '(Pd0.15 Rh0.15 Ru0.7)'
_space_group_IT_number 194
_symmetry_space_group_name_Hall '-P 6c 2c'
_symmetry_space_group_name_H-M 'P 63/m m c'
_cell_angle_alpha 90
_cell_angle_beta 90
_cell_angle_gamma 120
_cell_formula_units_Z 2
_cell_length_a 2.707
_cell_length_b 2.707
_cell_length_c 4.297
_cell_volume 27.269
_citation_journal_id_ASTM ZEMTAE
_cod_data_source_file Octavio_ZEMTAE_1983_1735.cif
_cod_data_source_block Pd0.15Rh0.15Ru0.7
_cod_original_cell_volume 27.26921
_cod_database_code 1522627

loop_
_symmetry_equiv_pos_as_xyz
x,y,z
x-y,x,z+1/2
-y,x-y,z
-x,-y,z+1/2
-x+y,-x,z
y,-x+y,z+1/2
-y,-x,-z+1/2
x-y,-y,-z
x,x-y,-z+1/2
y,x,-z
-x+y,y,-z+1/2
-x,-x+y,-z
-x,-y,-z
-x+y,-x,-z-1/2
y,-x+y,-z
x,y,-z-1/2
x-y,x,-z
-y,x-y,-z-1/2
y,x,z-1/2
-x+y,y,z
-x,-x+y,z-1/2
-y,-x,z
x-y,-y,z-1/2
x,x-y,z

loop_
_atom_site_label
_atom_site_type_symbol
_atom_site_fract_x
_atom_site_fract_y
_atom_site_fract_z
_atom_site_occupancy
_atom_site_U_iso_or_equiv
Pd1 Pd 0.3333 0.6667 0.25 0.15 0.0
Rh1 Rh 0.3333 0.6667 0.25 0.15 0.0
Ru1 Ru 0.3333 0.6667 0.25 0.7 0.0
